data_2212205
loop_
_publ_author_name
'Kochel, Andrzej'

_publ_section_title
;
 Bis(tetraphenylarsonium) hexabromorhenate(IV)
;
_journal_coeditor_code HB2271
_journal_issue 2
_journal_name_full 'Acta Crystallographica Section E'
_journal_page_first m596
_journal_page_last m597
_journal_paper_doi 10.1107/S1600536807003662
_journal_volume 63
_journal_year 2007
_chemical_formula_iupac '(C24 H20 As)2 [Re1 Br6]'
_chemical_formula_moiety '2(C24 H20 As +), Br6 Re 2-'
_chemical_formula_sum 'C48 H40 As2 Br6 Re'
_chemical_formula_weight 1432.25
_chemical_name_systematic
;
Bis(tetraphenylarsonium) hexabromorhenate(IV)
;
_space_group_IT_number 2
_symmetry_cell_setting triclinic
_symmetry_space_group_name_Hall '-P 1'
_symmetry_space_group_name_H-M 'P -1'
_atom_sites_solution_hydrogens geom
_atom_sites_solution_primary direct
_atom_sites_solution_secondary difmap
_cell_angle_alpha 92.565(7)
_cell_angle_beta 99.915(7)
_cell_angle_gamma 116.880(9)
_cell_formula_units_Z 1
_cell_length_a 10.4085(9)
_cell_length_b 10.4157(9)
_cell_length_c 12.1694(9)
_cell_measurement_reflns_used 2876
_cell_measurement_temperature 100(2)
_cell_measurement_theta_max 25
_cell_measurement_theta_min 2.98
_cell_volume 1147.8(2)
_computing_cell_refinement 'CrysAlis RED (Oxford Diffraction, 2004)'
_computing_data_collection 'CrysAlis CCD (Oxford Diffraction, 2004)'
_computing_data_reduction 'CrysAlis RED'
_computing_molecular_graphics 'ORTEP-3 (Farrugia, 1997)'
_computing_publication_material SHELXL97
_computing_structure_refinement 'SHELXL97 (Sheldrick, 1997)'
_computing_structure_solution 'SHELXS97 (Sheldrick, 1997)'
_diffrn_ambient_temperature 100(2)
_diffrn_measured_fraction_theta_full 0.998
_diffrn_measured_fraction_theta_max 0.998
_diffrn_measurement_device_type 'Kuma KM-4-CCD'
_diffrn_measurement_method \w
_diffrn_radiation_monochromator graphite
_diffrn_radiation_source 'fine-focus sealed tube'
_diffrn_radiation_type MoK\a
_diffrn_radiation_wavelength 0.71073
_diffrn_reflns_av_R_equivalents 0.0600
_diffrn_reflns_av_sigmaI/netI 0.0847
_diffrn_reflns_limit_h_max 12
_diffrn_reflns_limit_h_min -11
_diffrn_reflns_limit_k_max 11
_diffrn_reflns_limit_k_min -12
_diffrn_reflns_limit_l_max 14
_diffrn_reflns_limit_l_min -14
_diffrn_reflns_number 9761
_diffrn_reflns_theta_full 25.00
_diffrn_reflns_theta_max 25.00
_diffrn_reflns_theta_min 2.98
_exptl_absorpt_coefficient_mu 9.332
_exptl_absorpt_correction_T_max 0.598
_exptl_absorpt_correction_T_min 0.318
_exptl_absorpt_correction_type numerical
_exptl_absorpt_process_details
;
(CrysAlis RED; Oxford Diffraction, 2004)
;
_exptl_crystal_colour orange
_exptl_crystal_density_diffrn 2.072
_exptl_crystal_density_method 'not measured'
_exptl_crystal_description prism
_exptl_crystal_F_000 679
_exptl_crystal_size_max 0.13
_exptl_crystal_size_mid 0.10
_exptl_crystal_size_min 0.07
_refine_diff_density_max 0.982
_refine_diff_density_min -1.157
_refine_ls_extinction_method none
_refine_ls_goodness_of_fit_ref 0.930
_refine_ls_hydrogen_treatment constr
_refine_ls_matrix_type full
_refine_ls_number_parameters 259
_refine_ls_number_reflns 4040
_refine_ls_number_restraints 0
_refine_ls_restrained_S_all 0.930
_refine_ls_R_factor_all 0.0624
_refine_ls_R_factor_gt 0.0343
_refine_ls_shift/su_max 0.000
_refine_ls_shift/su_mean 0.000
_refine_ls_structure_factor_coef Fsqd
_refine_ls_weighting_details 'calc w=1/[\s^2^(Fo^2^)+(0.0254P)^2^] where P=(Fo^2^+2Fc^2^)/3'
_refine_ls_weighting_scheme calc
_refine_ls_wR_factor_gt 0.0636
_refine_ls_wR_factor_ref 0.0691
_reflns_number_gt 2979
_reflns_number_total 4040
_reflns_threshold_expression I>2\s(I)
_cod_data_source_file hb2271.cif
_cod_data_source_block I
_cod_original_cell_volume 1147.85(16)
_cod_database_code 2212205
_cod_database_fobs_code 2212205

loop_
_symmetry_equiv_pos_as_xyz
'x, y, z'
'-x, -y, -z'

loop_
_atom_site_type_symbol
_atom_site_label
_atom_site_fract_x
_atom_site_fract_y
_atom_site_fract_z
_atom_site_U_iso_or_equiv
_atom_site_adp_type
_atom_site_calc_flag
_atom_site_refinement_flags
_atom_site_occupancy
As As1 0.32040(7) 0.38983(7) 0.18172(5) 0.01200(17) Uani d . 1
C C1 0.3148(7) 0.2496(7) 0.0703(5) 0.0123(14) Uani d . 1
C C2 0.4456(7) 0.2440(7) 0.0635(5) 0.0145(15) Uani d . 1
H H2 0.5339 0.3050 0.1136 0.017 Uiso calc R 1
C C3 0.4397(7) 0.1451(8) -0.0199(6) 0.0205(16) Uani d . 1
H H3 0.5252 0.1398 -0.0257 0.025 Uiso calc R 1
C C4 0.3097(7) 0.0551(7) -0.0939(6) 0.0194(16) Uani d . 1
H H4 0.3085 -0.0079 -0.1510 0.023 Uiso calc R 1
C C5 0.1797(7) 0.0573(7) -0.0842(6) 0.0200(17) Uani d . 1
H H5 0.0911 -0.0071 -0.1326 0.024 Uiso calc R 1
C C6 0.1829(7) 0.1561(7) -0.0019(6) 0.0191(16) Uani d . 1
H H6 0.0966 0.1592 0.0045 0.023 Uiso calc R 1
C C7 0.1753(6) 0.2831(7) 0.2665(5) 0.0117(15) Uani d . 1
C C8 0.1737(7) 0.1609(8) 0.3060(5) 0.0175(16) Uani d . 1
H H8 0.2465 0.1356 0.2967 0.021 Uiso calc R 1
C C9 0.0636(7) 0.0756(8) 0.3597(5) 0.0177(16) Uani d . 1
H H9 0.0638 -0.0060 0.3876 0.021 Uiso calc R 1
C C10 -0.0475(7) 0.1114(8) 0.3720(5) 0.0155(16) Uani d . 1
H H10 -0.1230 0.0527 0.4061 0.019 Uiso calc R 1
C C11 -0.0439(7) 0.2363(8) 0.3325(5) 0.0208(17) Uani d . 1
H H11 -0.1167 0.2620 0.3411 0.025 Uiso calc R 1
C C12 0.0679(7) 0.3220(7) 0.2807(5) 0.0146(15) Uani d . 1
H H12 0.0708 0.4060 0.2553 0.018 Uiso calc R 1
C C13 0.2637(6) 0.5190(7) 0.1055(5) 0.0146(15) Uani d . 1
C C14 0.2138(6) 0.4939(7) -0.0097(5) 0.0153(16) Uani d . 1
H H14 0.2136 0.4169 -0.0516 0.018 Uiso calc R 1
C C15 0.1639(7) 0.5827(7) -0.0636(6) 0.0180(16) Uani d . 1
H H15 0.1293 0.5652 -0.1413 0.022 Uiso calc R 1
C C16 0.1666(7) 0.6983(8) 0.0005(6) 0.0224(17) Uani d . 1
H H16 0.1322 0.7576 -0.0349 0.027 Uiso calc R 1
C C17 0.2193(7) 0.7266(7) 0.1153(6) 0.0185(16) Uani d . 1
H H17 0.2206 0.8046 0.1568 0.022 Uiso calc R 1
C C18 0.2703(7) 0.6388(7) 0.1690(6) 0.0173(16) Uani d . 1
H H18 0.3085 0.6589 0.2463 0.021 Uiso calc R 1
C C19 0.5169(7) 0.4923(7) 0.2704(5) 0.0143(15) Uani d . 1
C C20 0.5544(7) 0.4442(7) 0.3698(5) 0.0166(15) Uani d . 1
H H20 0.4820 0.3714 0.3987 0.020 Uiso calc R 1
C C21 0.7013(7) 0.5064(8) 0.4251(6) 0.0247(18) Uani d . 1
H H21 0.7282 0.4736 0.4906 0.030 Uiso calc R 1
C C22 0.8081(8) 0.6172(8) 0.3830(6) 0.0254(18) Uani d . 1
H H22 0.9067 0.6585 0.4200 0.031 Uiso calc R 1
C C23 0.7681(7) 0.6657(8) 0.2867(6) 0.0200(16) Uani d . 1
H H23 0.8396 0.7418 0.2597 0.024 Uiso calc R 1
C C24 0.6218(7) 0.6023(7) 0.2293(6) 0.0174(16) Uani d . 1
H H24 0.5955 0.6346 0.1633 0.021 Uiso calc R 1
Re Re1 0.5000 0.0000 0.5000 0.01204(12) Uani d S 1
Br Br1 0.41777(7) 0.17716(7) 0.56344(5) 0.01620(17) Uani d . 1
Br Br2 0.23487(7) -0.18757(7) 0.42280(6) 0.01797(17) Uani d . 1
Br Br3 0.51341(7) 0.08706(7) 0.31040(5) 0.01729(17) Uani d . 1

loop_
_atom_site_aniso_label
_atom_site_aniso_U_11
_atom_site_aniso_U_22
_atom_site_aniso_U_33
_atom_site_aniso_U_12
_atom_site_aniso_U_13
_atom_site_aniso_U_23
As1 0.0094(3) 0.0134(4) 0.0127(4) 0.0049(3) 0.0028(3) 0.0004(3)
C1 0.020(4) 0.015(4) 0.007(3) 0.011(3) 0.004(3) 0.004(3)
C2 0.007(3) 0.020(4) 0.015(4) 0.005(3) 0.003(3) 0.003(3)
C3 0.017(4) 0.020(4) 0.025(4) 0.008(3) 0.007(3) 0.004(3)
C4 0.029(4) 0.012(4) 0.019(4) 0.009(3) 0.011(3) 0.001(3)
C5 0.015(4) 0.011(4) 0.025(4) 0.001(3) -0.003(3) -0.001(3)
C6 0.011(3) 0.020(4) 0.030(4) 0.010(3) 0.006(3) 0.004(3)
C7 0.011(3) 0.013(4) 0.006(3) 0.000(3) 0.004(3) 0.005(3)
C8 0.008(3) 0.024(4) 0.022(4) 0.009(3) 0.002(3) -0.002(3)
C9 0.018(4) 0.016(4) 0.014(4) 0.004(3) 0.002(3) 0.007(3)
C10 0.007(3) 0.027(5) 0.011(4) 0.006(3) 0.001(3) 0.004(3)
C11 0.014(4) 0.031(5) 0.014(4) 0.009(3) 0.003(3) -0.004(3)
C12 0.014(3) 0.010(4) 0.017(4) 0.005(3) -0.001(3) -0.001(3)
C13 0.006(3) 0.019(4) 0.017(4) 0.005(3) 0.000(3) 0.005(3)
C14 0.009(3) 0.018(4) 0.019(4) 0.005(3) 0.007(3) 0.003(3)
C15 0.012(3) 0.014(4) 0.023(4) 0.003(3) 0.001(3) 0.001(3)
C16 0.015(4) 0.018(4) 0.032(5) 0.005(3) 0.004(3) 0.015(3)
C17 0.018(4) 0.012(4) 0.028(4) 0.007(3) 0.010(3) 0.003(3)
C18 0.014(3) 0.014(4) 0.023(4) 0.006(3) 0.004(3) 0.003(3)
C19 0.014(3) 0.015(4) 0.014(4) 0.007(3) 0.002(3) -0.007(3)
C20 0.015(3) 0.010(4) 0.019(4) 0.001(3) 0.003(3) 0.000(3)
C21 0.023(4) 0.022(5) 0.024(4) 0.011(4) -0.005(3) -0.001(3)
C22 0.020(4) 0.020(5) 0.029(4) 0.009(4) -0.006(3) -0.005(4)
C23 0.008(3) 0.017(4) 0.028(4) 0.000(3) 0.007(3) 0.000(3)
C24 0.016(4) 0.019(4) 0.016(4) 0.009(3) -0.001(3) 0.001(3)
Re1 0.0109(2) 0.0122(3) 0.0135(2) 0.00532(18) 0.00478(16) 0.00020(17)
Br1 0.0168(3) 0.0161(4) 0.0180(4) 0.0092(3) 0.0056(3) 0.0004(3)
Br2 0.0116(3) 0.0186(4) 0.0213(4) 0.0047(3) 0.0057(3) -0.0018(3)
Br3 0.0192(4) 0.0194(4) 0.0168(4) 0.0108(3) 0.0071(3) 0.0037(3)

loop_
_atom_type_symbol
_atom_type_description
_atom_type_scat_dispersion_real
_atom_type_scat_dispersion_imag
_atom_type_scat_source
C C 0.0033 0.0016 'International Tables Vol C Tables 4.2.6.8 and 6.1.1.4'
H H 0.0000 0.0000 'International Tables Vol C Tables 4.2.6.8 and 6.1.1.4'
As As 0.0499 2.0058 'International Tables Vol C Tables 4.2.6.8 and 6.1.1.4'
Br Br -0.2901 2.4595 'International Tables Vol C Tables 4.2.6.8 and 6.1.1.4'
Re Re -1.0185 7.2310 'International Tables Vol C Tables 4.2.6.8 and 6.1.1.4'

loop_
_geom_angle_atom_site_label_1
_geom_angle_atom_site_label_2
_geom_angle_atom_site_label_3
_geom_angle_site_symmetry_1
_geom_angle_site_symmetry_3
_geom_angle
C19 As1 C13 . . 111.1(3)
C19 As1 C1 . . 108.0(3)
C13 As1 C1 . . 108.3(3)
C19 As1 C7 . . 113.8(3)
C13 As1 C7 . . 108.7(3)
C1 As1 C7 . . 106.6(3)
C6 C1 C2 . . 120.9(6)
C6 C1 As1 . . 119.7(5)
C2 C1 As1 . . 119.4(5)
C3 C2 C1 . . 118.3(6)
C3 C2 H2 . . 120.8
C1 C2 H2 . . 120.8
C4 C3 C2 . . 120.9(6)
C4 C3 H3 . . 119.6
C2 C3 H3 . . 119.6
C3 C4 C5 . . 120.6(6)
C3 C4 H4 . . 119.7
C5 C4 H4 . . 119.7
C4 C5 C6 . . 119.5(6)
C4 C5 H5 . . 120.2
C6 C5 H5 . . 120.2
C1 C6 C5 . . 119.7(6)
C1 C6 H6 . . 120.2
C5 C6 H6 . . 120.2
C8 C7 C12 . . 120.4(6)
C8 C7 As1 . . 118.6(5)
C12 C7 As1 . . 120.8(5)
C7 C8 C9 . . 120.0(6)
C7 C8 H8 . . 120.0
C9 C8 H8 . . 120.0
C8 C9 C10 . . 120.3(6)
C8 C9 H9 . . 119.9
C10 C9 H9 . . 119.9
C11 C10 C9 . . 119.2(6)
C11 C10 H10 . . 120.4
C9 C10 H10 . . 120.4
C12 C11 C10 . . 120.1(6)
C12 C11 H11 . . 120.0
C10 C11 H11 . . 120.0
C11 C12 C7 . . 120.1(7)
C11 C12 H12 . . 119.9
C7 C12 H12 . . 119.9
C14 C13 C18 . . 120.2(6)
C14 C13 As1 . . 120.8(5)
C18 C13 As1 . . 119.1(5)
C13 C14 C15 . . 120.4(6)
C13 C14 H14 . . 119.8
C15 C14 H14 . . 119.8
C14 C15 C16 . . 118.9(6)
C14 C15 H15 . . 120.6
C16 C15 H15 . . 120.6
C17 C16 C15 . . 121.2(6)
C17 C16 H16 . . 119.4
C15 C16 H16 . . 119.4
C16 C17 C18 . . 119.9(6)
C16 C17 H17 . . 120.1
C18 C17 H17 . . 120.1
C17 C18 C13 . . 119.3(6)
C17 C18 H18 . . 120.3
C13 C18 H18 . . 120.3
C24 C19 C20 . . 120.9(6)
C24 C19 As1 . . 119.2(5)
C20 C19 As1 . . 119.6(5)
C21 C20 C19 . . 119.0(7)
C21 C20 H20 . . 120.5
C19 C20 H20 . . 120.5
C22 C21 C20 . . 120.2(7)
C22 C21 H21 . . 119.9
C20 C21 H21 . . 119.9
C23 C22 C21 . . 119.8(7)
C23 C22 H22 . . 120.1
C21 C22 H22 . . 120.1
C22 C23 C24 . . 120.6(7)
C22 C23 H23 . . 119.7
C24 C23 H23 . . 119.7
C19 C24 C23 . . 119.5(6)
C19 C24 H24 . . 120.3
C23 C24 H24 . . 120.3
Br1 Re1 Br1 . 2_656 180.0
Br1 Re1 Br3 . 2_656 88.25(2)
Br1 Re1 Br3 2_656 2_656 91.75(2)
Br1 Re1 Br3 . . 91.75(2)
Br1 Re1 Br3 2_656 . 88.25(2)
Br3 Re1 Br3 2_656 . 180.0
Br1 Re1 Br2 . 2_656 89.56(2)
Br1 Re1 Br2 2_656 2_656 90.44(2)
Br3 Re1 Br2 2_656 2_656 89.75(2)
Br3 Re1 Br2 . 2_656 90.25(2)
Br1 Re1 Br2 . . 90.44(2)
Br1 Re1 Br2 2_656 . 89.56(2)
Br3 Re1 Br2 2_656 . 90.25(2)
Br3 Re1 Br2 . . 89.74(2)
Br2 Re1 Br2 2_656 . 180.0

loop_
_geom_bond_atom_site_label_1
_geom_bond_atom_site_label_2
_geom_bond_site_symmetry_2
_geom_bond_distance
_geom_bond_publ_flag
As1 C19 . 1.910(6) ?
As1 C13 . 1.914(6) ?
As1 C1 . 1.922(6) ?
As1 C7 . 1.924(6) ?
C1 C6 . 1.380(9) ?
C1 C2 . 1.405(8) ?
C2 C3 . 1.386(9) ?
C2 H2 . 0.9300 ?
C3 C4 . 1.371(9) ?
C3 H3 . 0.9300 ?
C4 C5 . 1.387(9) ?
C4 H4 . 0.9300 ?
C5 C6 . 1.389(9) ?
C5 H5 . 0.9300 ?
C6 H6 . 0.9300 ?
C7 C8 . 1.375(9) ?
C7 C12 . 1.383(9) ?
C8 C9 . 1.386(9) ?
C8 H8 . 0.9300 ?
C9 C10 . 1.394(9) ?
C9 H9 . 0.9300 ?
C10 C11 . 1.393(9) ?
C10 H10 . 0.9300 ?
C11 C12 . 1.383(9) ?
C11 H11 . 0.9300 ?
C12 H12 . 0.9300 ?
C13 C14 . 1.376(9) ?
C13 C18 . 1.406(9) ?
C14 C15 . 1.388(9) ?
C14 H14 . 0.9300 ?
C15 C16 . 1.392(9) ?
C15 H15 . 0.9300 ?
C16 C17 . 1.375(9) ?
C16 H16 . 0.9300 ?
C17 C18 . 1.385(9) ?
C17 H17 . 0.9300 ?
C18 H18 . 0.9300 ?
C19 C24 . 1.365(9) ?
C19 C20 . 1.391(9) ?
C20 C21 . 1.386(9) ?
C20 H20 . 0.9300 ?
C21 C22 . 1.385(10) ?
C21 H21 . 0.9300 ?
C22 C23 . 1.370(10) ?
C22 H22 . 0.9300 ?
C23 C24 . 1.388(9) ?
C23 H23 . 0.9300 ?
C24 H24 . 0.9300 ?
Re1 Br1 . 2.5023(7) y
Re1 Br1 2_656 2.5023(7) ?
Re1 Br3 2_656 2.5197(7) ?
Re1 Br3 . 2.5197(7) y
Re1 Br2 2_656 2.5264(7) ?
Re1 Br2 . 2.5264(7) y

loop_
_geom_hbond_atom_site_label_D
_geom_hbond_atom_site_label_H
_geom_hbond_atom_site_label_A
_geom_hbond_distance_DH
_geom_hbond_distance_HA
_geom_hbond_distance_DA
_geom_hbond_angle_DHA
C20 H20 Br1 0.93 2.86 3.671(6) 147

loop_
_geom_torsion_atom_site_label_1
_geom_torsion_atom_site_label_2
_geom_torsion_atom_site_label_3
_geom_torsion_atom_site_label_4
_geom_torsion
C19 As1 C1 C6 177.1(5)
C13 As1 C1 C6 -62.5(6)
C7 As1 C1 C6 54.4(6)
C19 As1 C1 C2 -3.0(6)
C13 As1 C1 C2 117.4(5)
C7 As1 C1 C2 -125.7(5)
C6 C1 C2 C3 2.0(10)
As1 C1 C2 C3 -177.9(5)
C1 C2 C3 C4 0.0(10)
C2 C3 C4 C5 -2.4(11)
C3 C4 C5 C6 2.9(10)
C2 C1 C6 C5 -1.5(10)
As1 C1 C6 C5 178.4(5)
C4 C5 C6 C1 -0.9(10)
C19 As1 C7 C8 -70.8(5)
C13 As1 C7 C8 164.7(5)
C1 As1 C7 C8 48.2(5)
C19 As1 C7 C12 113.8(5)
C13 As1 C7 C12 -10.6(6)
C1 As1 C7 C12 -127.2(5)
C12 C7 C8 C9 0.4(9)
As1 C7 C8 C9 -175.0(5)
C7 C8 C9 C10 1.2(10)
C8 C9 C10 C11 -1.8(9)
C9 C10 C11 C12 0.8(9)
C10 C11 C12 C7 0.8(9)
C8 C7 C12 C11 -1.4(9)
As1 C7 C12 C11 173.9(5)
C19 As1 C13 C14 124.9(5)
C1 As1 C13 C14 6.4(6)
C7 As1 C13 C14 -109.1(5)
C19 As1 C13 C18 -56.6(6)
C1 As1 C13 C18 -175.1(5)
C7 As1 C13 C18 69.5(5)
C18 C13 C14 C15 -2.7(9)
As1 C13 C14 C15 175.9(5)
C13 C14 C15 C16 0.7(9)
C14 C15 C16 C17 0.8(10)
C15 C16 C17 C18 -0.2(10)
C16 C17 C18 C13 -1.8(10)
C14 C13 C18 C17 3.2(9)
As1 C13 C18 C17 -175.3(5)
C13 As1 C19 C24 -38.6(6)
C1 As1 C19 C24 80.1(6)
C7 As1 C19 C24 -161.7(5)
C13 As1 C19 C20 148.1(5)
C1 As1 C19 C20 -93.3(5)
C7 As1 C19 C20 24.9(6)
C24 C19 C20 C21 -2.2(10)
As1 C19 C20 C21 171.1(5)
C19 C20 C21 C22 1.6(10)
C20 C21 C22 C23 0.3(11)
C21 C22 C23 C24 -1.7(11)
C20 C19 C24 C23 0.8(10)
As1 C19 C24 C23 -172.4(5)
